data_7027653
loop_
_publ_author_name
'Bruce, Michael I.'
'Hall, Ben C.'
'Kelly, Brian D.'
'Low, Paul J.'
'Skelton, Brian W.'
'White, Allan H.'

_publ_section_title
;
 An efficient synthesis of polyynyl and polyynediyl complexes of
 ruthenium(II)&#x200A;&#x2020;
;
_journal_issue 21
_journal_name_full 'Journal of the Chemical Society, Dalton Transactions'
_journal_page_first 3719
_journal_paper_doi 10.1039/a905174k
_journal_year 1999
_chemical_formula_sum 'C51 H40 P2 Ru'
_chemical_formula_weight 815.9
_space_group_IT_number 14
_symmetry_cell_setting monoclinic
_symmetry_space_group_name_Hall '-P 2ybc'
_symmetry_space_group_name_H-M 'P 1 21/c 1'
_cell_angle_alpha 90.00000
_cell_angle_beta 100.446(3)
_cell_angle_gamma 90.00000
_cell_formula_units_Z 4
_cell_length_a 14.825(3)
_cell_length_b 14.561(3)
_cell_length_c 18.613(4)
_cell_measurement_reflns_used 5774
_cell_measurement_temperature 293
_cell_measurement_theta_max 29
_cell_measurement_theta_min 2
_cell_volume 3951.3(14)
_computing_cell_refinement 'Siemens SAINT (Siemens, 1995)'
_computing_data_collection 'Siemens SMART (Siemens, 1995)'
_computing_data_reduction 'xtal ADDREF SORTRF'
_computing_molecular_graphics xtal
_computing_publication_material 'xtal BONDLA CIFIO'
_computing_structure_refinement 'xtal CRYLSQ'
_computing_structure_solution xtal
_diffrn_ambient_temperature 293
_diffrn_measurement_device_type
;
Bruker SMART CCD diffractometer
;
_diffrn_measurement_method '\w scans'
_diffrn_radiation_detector 'CCD area detector'
_diffrn_radiation_monochromator graphite
_diffrn_radiation_source 'sealed tube'
_diffrn_radiation_type 'Mo K\a'
_diffrn_radiation_wavelength .71073
_diffrn_reflns_av_R_equivalents .027
_diffrn_reflns_av_sigmaI/netI .164
_diffrn_reflns_limit_h_max 19
_diffrn_reflns_limit_h_min -19
_diffrn_reflns_limit_k_max 19
_diffrn_reflns_limit_k_min 0
_diffrn_reflns_limit_l_max 24
_diffrn_reflns_limit_l_min 0
_diffrn_reflns_number 46126
_diffrn_reflns_theta_max 29.19
_diffrn_reflns_theta_min 1.4
_diffrn_standards_decay_% 0
_exptl_absorpt_coefficient_mu .51
_exptl_absorpt_correction_T_max .894
_exptl_absorpt_correction_T_min .752
_exptl_absorpt_correction_type multi-scan
_exptl_absorpt_process_details
;
 SADABS; Sheldrick, 1996
;
_exptl_crystal_density_diffrn 1.371
_exptl_crystal_description plate
_exptl_crystal_F_000 1680
_exptl_crystal_size_max 0.30
_exptl_crystal_size_mid 0.23
_exptl_crystal_size_min 0.10
_refine_diff_density_max .987
_refine_diff_density_min -.32
_refine_ls_abs_structure_details none
_refine_ls_extinction_coef .00000
_refine_ls_extinction_method none
_refine_ls_goodness_of_fit_all .981
_refine_ls_goodness_of_fit_ref 1.152
_refine_ls_hydrogen_treatment noref
_refine_ls_matrix_type full
_refine_ls_number_constraints 0
_refine_ls_number_parameters 487
_refine_ls_number_reflns 5644
_refine_ls_number_restraints 0
_refine_ls_R_factor_all .099
_refine_ls_R_factor_gt .044
_refine_ls_shift/su_max .03
_refine_ls_shift/su_mean .001
_refine_ls_structure_factor_coef F
_refine_ls_weighting_scheme calc
_refine_ls_wR_factor_all .049
_refine_ls_wR_factor_ref .043
_reflns_d_resolution_high .729
_reflns_d_resolution_low 14.537
_reflns_limit_h_max 19
_reflns_limit_h_min 0
_reflns_limit_k_max 19
_reflns_limit_k_min 0
_reflns_limit_l_max 23
_reflns_limit_l_min -24
_reflns_number_gt 5644
_reflns_number_total 10005
_reflns_threshold_expression 'F    > 4.00 sig(F   )'
_cod_data_source_file 905174ksup1.cif
_cod_data_source_block br614
_cod_original_sg_symbol_Hall -p_2ybc
_cod_original_sg_symbol_H-M p_1_21/c_1
_cod_original_formula_sum 'C51 H40 P2 Ru1'
_cod_database_code 7027653

loop_
_symmetry_equiv_pos_as_xyz
+x,+y,+z
-x,1/2+y,1/2-z
-x,-y,-z
+x,1/2-y,1/2+z

loop_
_atom_site_label
_atom_site_fract_x
_atom_site_fract_y
_atom_site_fract_z
_atom_site_U_iso_or_equiv
_atom_site_adp_type
_atom_site_occupancy
Ru .71335(2) .22547(2) .192682(15) .03922(16) Uani 1.00000
C1 .7326(2) .3461(2) .14703(19) .042(2) Uani 1.00000
C2 .7434(3) .4202(3) .1209(2) .049(2) Uani 1.00000
C3 .7521(3) .5119(3) .1027(2) .053(2) Uani 1.00000
C4 .7589(3) .5925(3) .0913(2) .057(2) Uani 1.00000
C41 .7682(3) .6883(3) .0819(2) .052(2) Uani 1.00000
C42 .8438(3) .7251(3) .0575(2) .057(2) Uani 1.00000
C43 .8534(3) .8188(3) .0509(2) .074(3) Uani 1.00000
C44 .7881(4) .8762(3) .0673(3) .084(3) Uani 1.00000
C45 .7128(4) .8433(3) .0906(3) .092(4) Uani 1.00000
C46 .7025(3) .7493(3) .0979(3) .075(3) Uani 1.00000
P1 .85537(7) .24462(6) .26430(5) .0403(5) Uani 1.00000
C111 .9506(2) .2533(2) .2138(2) .042(2) Uani 1.00000
C112 .9362(3) .2509(2) .1383(2) .049(2) Uani 1.00000
C113 1.0088(3) .2544(3) .1010(2) .057(2) Uani 1.00000
C114 1.0971(3) .2598(3) .1390(3) .062(3) Uani 1.00000
C115 1.1128(3) .2655(3) .2137(3) .064(3) Uani 1.00000
C116 1.0403(3) .2637(3) .2506(2) .056(2) Uani 1.00000
C121 .8824(2) .3435(2) .32571(19) .044(2) Uani 1.00000
C122 .9105(3) .4249(3) .2983(2) .061(3) Uani 1.00000
C123 .9301(3) .5010(3) .3424(2) .071(3) Uani 1.00000
C124 .9199(3) .4983(3) .4135(2) .070(3) Uani 1.00000
C125 .8913(3) .4188(3) .4415(2) .066(3) Uani 1.00000
C126 .8735(3) .3416(3) .3986(2) .056(2) Uani 1.00000
C131 .8879(2) .1451(2) .32449(19) .044(2) Uani 1.00000
C132 .9665(3) .0924(3) .3271(2) .058(2) Uani 1.00000
C133 .9821(3) .0175(3) .3740(3) .072(3) Uani 1.00000
C134 .9232(3) -.0042(3) .4193(2) .066(3) Uani 1.00000
C135 .8460(3) .0473(3) .4178(2) .067(3) Uani 1.00000
C136 .8277(3) .1193(3) .3696(2) .060(2) Uani 1.00000
P2 .61599(6) .29849(6) .26010(5) .0400(5) Uani 1.00000
C211 .5045(2) .3273(2) .2030(2) .043(2) Uani 1.00000
C212 .4966(2) .3333(3) .1274(2) .051(2) Uani 1.00000
C213 .4125(3) .3528(3) .0839(2) .065(3) Uani 1.00000
C214 .3364(3) .3678(3) .1139(3) .068(3) Uani 1.00000
C215 .3437(3) .3650(3) .1889(3) .068(3) Uani 1.00000
C216 .4274(3) .3450(3) .2332(2) .057(2) Uani 1.00000
C221 .6377(2) .4079(2) .3107(2) .045(2) Uani 1.00000
C222 .5985(3) .4286(3) .3711(2) .063(3) Uani 1.00000
C223 .6103(3) .5135(3) .4047(3) .076(3) Uani 1.00000
C224 .6601(3) .5805(3) .3781(3) .077(3) Uani 1.00000
C225 .6975(3) .5621(3) .3178(3) .076(3) Uani 1.00000
C226 .6872(3) .4761(3) .2847(2) .061(3) Uani 1.00000
C231 .5822(3) .2217(3) .32851(19) .046(2) Uani 1.00000
C232 .6328(3) .2198(3) .3992(2) .060(2) Uani 1.00000
C233 .6158(4) .1555(4) .4502(2) .086(4) Uani 1.00000
C234 .5472(5) .0917(4) .4302(3) .100(4) Uani 1.00000
C235 .4959(4) .0923(3) .3603(3) .089(4) Uani 1.00000
C236 .5126(3) .1578(3) .3101(2) .062(3) Uani 1.00000
C01 .6793(6) .0773(3) .2008(3) .091(4) Uani 1.00000
C02 .7546(4) .0865(4) .1649(4) .094(4) Uani 1.00000
C03 .7244(4) .1327(3) .0998(3) .077(3) Uani 1.00000
C04 .6334(4) .1514(3) .0958(3) .075(3) Uani 1.00000
C05 .6070(3) .1175(4) .1573(3) .079(3) Uani 1.00000
H42 .89041 .68402 .04526 .07500 Uiso 1.00000
H43 .90686 .84329 .03375 .09600 Uiso 1.00000
H44 .79468 .94204 .06253 .10400 Uiso 1.00000
H45 .66605 .88508 .10290 .11400 Uiso 1.00000
H46 .64928 .72537 .11519 .09600 Uiso 1.00000
H112 .87422 .24726 .11100 .06500 Uiso 1.00000
H113 .99794 .25146 .04818 .07400 Uiso 1.00000
H114 1.14829 .26019 .11290 .08000 Uiso 1.00000
H115 1.17505 .26988 .23989 .08300 Uiso 1.00000
H116 1.05253 .26953 .30405 .07100 Uiso 1.00000
H122 .91860 .42716 .24730 .07600 Uiso 1.00000
H123 .94957 .55787 .32273 .09000 Uiso 1.00000
H124 .93154 .55183 .44446 .08800 Uiso 1.00000
H125 .88320 .41629 .49202 .08400 Uiso 1.00000
H126 .85527 .28412 .42003 .07200 Uiso 1.00000
H132 1.01025 .10849 .29626 .07500 Uiso 1.00000
H133 1.03748 -.01974 .37455 .09300 Uiso 1.00000
H134 .93508 -.05594 .45328 .08500 Uiso 1.00000
H135 .80303 .03220 .44987 .08300 Uiso 1.00000
H136 .77108 .15412 .36817 .07800 Uiso 1.00000
H212 .55027 .32422 .10499 .06900 Uiso 1.00000
H213 .40731 .35509 .03081 .08300 Uiso 1.00000
H214 .27815 .38146 .08256 .08600 Uiso 1.00000
H215 .28898 .37550 .21005 .08600 Uiso 1.00000
H216 .43247 .34330 .28640 .07400 Uiso 1.00000
H222 .56243 .38116 .39092 .08200 Uiso 1.00000
H223 .58415 .52531 .44837 .09900 Uiso 1.00000
H224 .66738 .64070 .40149 .09700 Uiso 1.00000
H225 .73284 .61021 .29792 .09800 Uiso 1.00000
H226 .71629 .46405 .24266 .07900 Uiso 1.00000
H232 .68091 .26596 .41317 .08000 Uiso 1.00000
H233 .65184 .15592 .49935 .10800 Uiso 1.00000
H234 .53704 .04696 .46482 .12600 Uiso 1.00000
H235 .44658 .04740 .34692 .11300 Uiso 1.00000
H236 .47442 .15904 .26102 .08200 Uiso 1.00000
H01 .67780 .04793 .24700 .11900 Uiso 1.00000
H02 .81688 .06537 .18285 .12000 Uiso 1.00000
H03 .76223 .14885 .06335 .09800 Uiso 1.00000
H04 .59500 .18394 .05483 .09400 Uiso 1.00000
H05 .54382 .12319 .16666 .10200 Uiso 1.00000

loop_
_atom_site_aniso_label
_atom_site_aniso_U_11
_atom_site_aniso_U_22
_atom_site_aniso_U_33
_atom_site_aniso_U_12
_atom_site_aniso_U_13
_atom_site_aniso_U_23
Ru .04300(18) .03455(16) .04034(17) -.00433(14) .00813(12) -.00364(15)
C1 .038(2) .040(2) .044(2) .0029(17) .0005(17) -.0090(18)
C2 .050(3) .052(3) .046(2) -.002(2) .0112(19) .000(2)
C3 .052(3) .061(3) .045(2) -.005(2) .0087(19) .005(2)
C4 .072(3) .047(3) .050(2) -.006(2) .010(2) .004(2)
C41 .072(3) .045(2) .040(2) -.003(2) .009(2) .0036(18)
C42 .074(3) .050(2) .049(2) -.004(2) .013(2) .002(2)
C43 .096(4) .061(3) .068(3) -.013(3) .025(3) .011(3)
C44 .138(5) .038(3) .080(4) -.006(3) .033(4) -.001(2)
C45 .119(5) .061(3) .107(4) .021(3) .046(4) -.003(3)
C46 .087(4) .061(3) .084(3) -.002(3) .033(3) .003(2)
P1 .0425(6) .0410(6) .0380(5) -.0004(4) .0089(4) .0009(4)
C111 .041(2) .038(2) .046(2) -.0011(15) .0103(17) -.0028(16)
C112 .048(2) .047(2) .053(2) -.0063(17) .013(2) -.0043(17)
C113 .066(3) .055(3) .055(2) -.007(2) .025(2) -.0053(19)
C114 .056(3) .061(3) .076(3) -.003(2) .033(2) .004(2)
C115 .046(3) .072(3) .076(3) -.004(2) .014(2) .003(2)
C116 .052(3) .066(3) .049(2) -.004(2) .009(2) -.001(2)
C121 .043(2) .048(2) .039(2) -.0007(17) .0056(17) -.0033(17)
C122 .087(3) .049(3) .048(2) -.006(2) .012(2) -.000(2)
C123 .108(4) .041(2) .065(3) -.010(2) .014(3) -.010(2)
C124 .083(3) .057(3) .066(3) .002(2) .006(3) -.025(2)
C125 .074(3) .080(3) .046(2) -.006(3) .017(2) -.019(2)
C126 .053(3) .062(3) .054(3) -.006(2) .013(2) -.007(2)
C131 .045(2) .041(2) .044(2) .0001(18) .0068(18) .0013(17)
C132 .062(3) .052(3) .064(3) .006(2) .017(2) .009(2)
C133 .075(3) .058(3) .082(3) .022(2) .010(3) .012(3)
C134 .083(4) .053(3) .058(3) -.005(2) .001(3) .015(2)
C135 .077(3) .059(3) .068(3) -.007(2) .024(3) .015(2)
C136 .062(3) .051(2) .070(3) .004(2) .020(2) .019(2)
P2 .0421(6) .0404(5) .0376(5) -.0022(4) .0074(4) .0005(4)
C211 .042(2) .037(2) .048(2) -.0010(16) .0070(18) .0004(17)
C212 .045(2) .054(2) .053(2) -.0003(19) .005(2) .010(2)
C213 .060(3) .071(3) .060(3) -.001(2) -.003(2) .012(2)
C214 .048(3) .060(3) .089(4) .001(2) -.007(3) .004(3)
C215 .046(3) .065(3) .094(4) .007(2) .015(3) -.010(3)
C216 .047(3) .064(3) .060(3) .001(2) .010(2) -.004(2)
C221 .043(2) .047(2) .042(2) .0054(18) .0027(18) -.0031(18)
C222 .067(3) .062(3) .060(3) .005(2) .013(2) -.011(2)
C223 .080(4) .073(3) .074(3) .017(3) .010(3) -.028(3)
C224 .075(4) .055(3) .096(4) .005(3) .003(3) -.030(3)
C225 .091(4) .047(3) .090(4) -.008(2) .017(3) -.010(3)
C226 .073(3) .050(3) .062(3) -.006(2) .018(2) -.009(2)
C231 .055(2) .043(2) .044(2) .007(2) .0203(18) .0046(19)
C232 .067(3) .070(3) .046(2) .016(2) .019(2) .008(2)
C233 .120(5) .091(4) .055(3) .045(3) .042(3) .025(3)
C234 .159(6) .068(4) .096(4) .026(4) .085(5) .029(3)
C235 .125(5) .054(3) .106(4) -.010(3) .070(4) .004(3)
C236 .081(3) .053(3) .059(3) -.006(2) .032(2) .001(2)
C01 .169(6) .038(3) .064(3) -.029(3) .015(4) -.002(2)
C02 .077(4) .052(3) .135(5) .023(3) -.024(4) -.056(3)
C03 .080(4) .071(3) .089(4) -.030(3) .041(3) -.046(3)
C04 .092(4) .067(3) .058(3) -.009(3) -.008(3) -.021(2)
C05 .070(4) .070(3) .104(4) -.037(3) .032(3) -.044(3)

loop_
_atom_type_symbol
_atom_type_oxidation_number
_atom_type_number_in_cell
_atom_type_scat_dispersion_real
_atom_type_scat_dispersion_imag
_atom_type_scat_source
C 0 204 .002 .002 'Int Tables Vol IV Tables 2.2B and 2.3.1'
H 0 160 0 0 'Int Tables Vol IV Tables 2.2B and 2.3.1'
P 0 8 .09 .095 'Int Tables Vol IV Tables 2.2B and 2.3.1'
Ru 0 4 -1.42 .836 'Int Tables Vol IV Tables 2.2B and 2.3.1'

loop_
_geom_angle_atom_site_label_1
_geom_angle_atom_site_label_2
_geom_angle_atom_site_label_3
_geom_angle
C1 Ru P1 87.34(10)
C1 Ru P2 88.73(11)
C1 Ru C01 159.05(16)
C1 Ru C02 130.0(2)
C1 Ru C03 99.63(17)
C1 Ru C04 100.17(15)
C1 Ru C05 129.82(17)
P1 Ru P2 102.95(4)
P1 Ru C01 105.87(19)
P1 Ru C02 89.07(15)
P1 Ru C03 109.66(15)
P1 Ru C04 145.03(15)
P1 Ru C05 141.15(13)
P2 Ru C01 103.6(2)
P2 Ru C02 140.35(18)
P2 Ru C03 146.60(15)
P2 Ru C04 111.27(15)
P2 Ru C05 90.39(16)
C01 Ru C02 37.0(3)
C01 Ru C03 60.9(2)
C01 Ru C04 59.73(18)
C01 Ru C05 35.3(2)
C02 Ru C03 36.5(2)
C02 Ru C04 59.9(2)
C02 Ru C05 59.8(2)
C03 Ru C04 35.5(2)
C03 Ru C05 59.5(2)
C04 Ru C05 35.5(2)
Ru C1 C2 178.3(3)
C1 C2 C3 169.5(4)
C2 C3 C4 175.9(4)
C3 C4 C41 177.0(4)
C4 C41 C42 121.4(4)
C4 C41 C46 121.0(4)
C42 C41 C46 117.5(4)
C41 C42 C43 120.7(4)
C41 C42 H42 119.3(4)
C43 C42 H42 119.9(4)
C42 C43 C44 120.1(5)
C42 C43 H43 119.6(5)
C44 C43 H43 120.3(5)
C43 C44 C45 121.1(4)
C43 C44 H44 120.1(6)
C45 C44 H44 118.8(6)
C44 C45 C46 119.4(5)
C44 C45 H45 120.9(5)
C46 C45 H45 119.7(6)
C41 C46 C45 121.1(5)
C41 C46 H46 119.1(4)
C45 C46 H46 119.9(5)
Ru P1 C111 114.87(11)
Ru P1 C121 122.02(11)
Ru P1 C131 111.64(11)
C111 P1 C121 99.38(16)
C111 P1 C131 103.00(16)
C121 P1 C131 103.59(16)
P1 C111 C112 121.8(3)
P1 C111 C116 120.8(3)
C112 C111 C116 117.4(4)
C111 C112 C113 121.2(3)
C111 C112 H112 119.4(4)
C113 C112 H112 119.4(4)
C112 C113 C114 120.1(4)
C112 C113 H113 120.4(4)
C114 C113 H113 119.5(5)
C113 C114 C115 119.7(4)
C113 C114 H114 120.1(4)
C115 C114 H114 120.2(4)
C114 C115 C116 120.1(4)
C114 C115 H115 119.1(5)
C116 C115 H115 120.8(4)
C111 C116 C115 121.4(4)
C111 C116 H116 119.5(4)
C115 C116 H116 119.1(4)
P1 C121 C122 119.2(3)
P1 C121 C126 123.0(3)
C122 C121 C126 117.8(3)
C121 C122 C123 120.9(4)
C121 C122 H122 119.0(4)
C123 C122 H122 120.0(4)
C122 C123 C124 120.5(4)
C122 C123 H123 120.5(5)
C124 C123 H123 119.1(4)
C123 C124 C125 119.5(4)
C123 C124 H124 121.1(5)
C125 C124 H124 119.4(5)
C124 C125 C126 120.7(4)
C124 C125 H125 120.2(4)
C126 C125 H125 119.1(4)
C121 C126 C125 120.6(4)
C121 C126 H126 119.6(4)
C125 C126 H126 119.8(4)
P1 C131 C132 125.6(3)
P1 C131 C136 117.2(3)
C132 C131 C136 117.3(3)
C131 C132 C133 119.9(4)
C131 C132 H132 119.5(4)
C133 C132 H132 120.5(4)
C132 C133 C134 121.3(4)
C132 C133 H133 118.9(5)
C134 C133 H133 119.7(4)
C133 C134 C135 119.5(4)
C133 C134 H134 121.4(5)
C135 C134 H134 119.1(5)
C134 C135 C136 119.8(4)
C134 C135 H135 120.3(4)
C136 C135 H135 119.9(4)
C131 C136 C135 122.1(4)
C131 C136 H136 119.2(4)
C135 C136 H136 118.7(4)
Ru P2 C211 111.78(12)
Ru P2 C221 126.82(13)
Ru P2 C231 111.69(13)
C211 P2 C221 98.79(15)
C211 P2 C231 102.11(17)
C221 P2 C231 102.46(17)
P2 C211 C212 119.9(3)
P2 C211 C216 121.8(3)
C212 C211 C216 118.2(3)
C211 C212 C213 120.3(4)
C211 C212 H212 119.9(3)
C213 C212 H212 119.8(4)
C212 C213 C214 121.1(4)
C212 C213 H213 119.6(4)
C214 C213 H213 119.3(4)
C213 C214 C215 119.4(4)
C213 C214 H214 119.9(5)
C215 C214 H214 120.8(5)
C214 C215 C216 120.3(4)
C214 C215 H215 119.0(4)
C216 C215 H215 120.7(5)
C211 C216 C215 120.7(4)
C211 C216 H216 119.2(4)
C215 C216 H216 120.1(4)
P2 C221 C222 122.7(3)
P2 C221 C226 119.9(3)
C222 C221 C226 117.1(4)
C221 C222 C223 121.6(4)
C221 C222 H222 119.0(4)
C223 C222 H222 119.3(4)
C222 C223 C224 120.3(5)
C222 C223 H223 119.9(5)
C224 C223 H223 119.8(5)
C223 C224 C225 119.0(4)
C223 C224 H224 120.1(5)
C225 C224 H224 120.9(5)
C224 C225 C226 120.8(4)
C224 C225 H225 119.5(4)
C226 C225 H225 119.7(5)
C221 C226 C225 121.1(4)
C221 C226 H226 119.6(4)
C225 C226 H226 119.2(4)
P2 C231 C232 120.1(3)
P2 C231 C236 121.5(3)
C232 C231 C236 118.0(4)
C231 C232 C233 121.8(4)
C231 C232 H232 118.5(4)
C233 C232 H232 119.7(4)
C232 C233 C234 119.1(4)
C232 C233 H233 120.1(5)
C234 C233 H233 120.8(5)
C233 C234 C235 120.2(5)
C233 C234 H234 118.7(6)
C235 C234 H234 121.0(6)
C234 C235 C236 120.2(5)
C234 C235 H235 119.6(6)
C236 C235 H235 120.2(5)
C231 C236 C235 120.6(4)
C231 C236 H236 119.7(4)
C235 C236 H236 119.7(4)
Ru C01 C02 70.5(3)
Ru C01 C05 72.8(3)
Ru C01 H01 122.2(4)
C02 C01 C05 106.5(5)
C02 C01 H01 127.9(7)
C05 C01 H01 125.5(8)
Ru C02 C01 72.4(3)
Ru C02 C03 72.6(3)
Ru C02 H02 119.7(4)
C01 C02 C03 107.7(5)
C01 C02 H02 126.3(7)
C03 C02 H02 126.1(7)
Ru C03 C02 70.9(3)
Ru C03 C04 73.2(3)
Ru C03 H03 121.5(4)
C02 C03 C04 107.6(5)
C02 C03 H03 125.7(6)
C04 C03 H03 126.7(5)
Ru C04 C03 71.3(3)
Ru C04 C05 72.0(3)
Ru C04 H04 122.4(3)
C03 C04 C05 108.3(4)
C03 C04 H04 124.3(5)
C05 C04 H04 127.4(6)
Ru C05 C01 71.9(3)
Ru C05 C04 72.5(3)
Ru C05 H05 122.0(4)
C01 C05 C04 109.9(5)
C01 C05 H05 127.2(7)
C04 C05 H05 122.9(5)

loop_
_geom_bond_atom_site_label_1
_geom_bond_atom_site_label_2
_geom_bond_distance
Ru C1 1.994(4)
Ru P1 2.2956(10)
Ru P2 2.3334(11)
Ru C01 2.227(5)
Ru C02 2.202(6)
Ru C03 2.223(6)
Ru C04 2.246(5)
Ru C05 2.239(5)
C1 C2 1.206(5)
C2 C3 1.389(6)
C3 C4 1.200(6)
C4 C41 1.416(6)
C41 C42 1.390(6)
C41 C46 1.390(6)
C42 C43 1.380(6)
C42 H42 .971(4)
C43 C44 1.355(8)
C43 H43 .974(5)
C44 C45 1.356(9)
C44 H44 .969(4)
C45 C46 1.387(7)
C45 H45 .979(6)
C46 H46 .970(5)
P1 C111 1.836(4)
P1 C121 1.837(4)
P1 C131 1.842(3)
C111 C112 1.384(5)
C111 C116 1.390(5)
C112 C113 1.383(6)
C112 H112 .967(4)
C113 C114 1.373(6)
C113 H113 .969(4)
C114 C115 1.372(7)
C114 H114 .971(5)
C115 C116 1.376(6)
C115 H115 .964(4)
C116 H116 .982(4)
C121 C122 1.383(5)
C121 C126 1.387(5)
C122 C123 1.379(6)
C122 H122 .979(4)
C123 C124 1.360(7)
C123 H123 .970(4)
C124 C125 1.367(7)
C124 H124 .966(4)
C125 C126 1.376(6)
C125 H125 .971(4)
C126 H126 .986(4)
C131 C132 1.389(5)
C131 C136 1.384(6)
C132 C133 1.390(6)
C132 H132 .970(4)
C133 C134 1.356(7)
C133 H133 .982(5)
C134 C135 1.365(7)
C134 H134 .979(4)
C135 C136 1.375(6)
C135 H135 .973(5)
C136 H136 .977(4)
P2 C211 1.844(3)
P2 C221 1.849(4)
P2 C231 1.831(4)
C211 C212 1.394(5)
C211 C216 1.386(6)
C212 C213 1.387(5)
C212 H212 .972(4)
C213 C214 1.363(7)
C213 H213 .978(4)
C214 C215 1.381(7)
C214 H214 .971(4)
C215 C216 1.391(5)
C215 H215 .976(5)
C216 H216 .979(4)
C221 C222 1.388(6)
C221 C226 1.375(6)
C222 C223 1.381(6)
C222 H222 .986(4)
C223 C224 1.369(7)
C223 H223 .977(5)
C224 C225 1.364(8)
C224 H224 .977(5)
C225 C226 1.392(6)
C225 H225 .986(5)
C226 H226 .976(4)
C231 C232 1.392(5)
C231 C236 1.386(6)
C232 C233 1.388(7)
C232 H232 .981(4)
C233 C234 1.377(8)
C233 H233 .972(4)
C234 C235 1.383(8)
C234 H234 .947(6)
C235 C236 1.389(7)
C235 H235 .979(5)
C236 H236 .983(4)
C01 C02 1.407(11)
C01 C05 1.354(8)
C01 H01 .964(5)
C02 C03 1.387(9)
C02 H02 .974(5)
C03 C04 1.364(8)
C03 H03 .984(6)
C04 C05 1.367(8)
C04 H04 .987(5)
C05 H05 .987(5)

loop_
_geom_contact_atom_site_label_1
_geom_contact_atom_site_label_2
_geom_contact_distance
_geom_contact_site_symmetry_2
Ru C2 3.200(4) .
Ru C111 3.491(4) .
Ru C112 3.646(4) .
Ru C121 3.622(3) .
Ru C131 3.432(3) .
Ru C136 3.753(4) .
Ru C211 3.469(4) .
Ru C212 3.585(4) .
Ru C221 3.747(4) .
Ru C231 3.458(4) .
Ru H112 3.0684(6) .
Ru H136 3.3864(7) .
Ru H212 3.0242(5) .
Ru H01 2.8595(6) .
Ru H02 2.8153(5) .
Ru H03 2.8631(5) .
Ru H04 2.8974(5) .
Ru H05 2.8857(5) .
C1 C3 2.584(5) .
C1 P1 2.970(3) .
C1 P2 3.036(4) .
C1 H212 2.693(3) .
C1 H226 2.516(4) .
C2 C4 2.588(6) .
C2 H226 2.457(4) .
C2 H233 2.660(4) '4 554'
C3 C41 2.616(6) .
C4 C42 2.448(6) .
C4 C46 2.443(6) .
C4 H42 2.629(4) .
C4 H46 2.617(4) .
C41 C43 2.408(6) .
C41 C44 2.770(6) .
C41 C45 2.418(7) .
C41 H42 2.049(4) .
C41 H46 2.045(4) .
C42 C44 2.370(6) .
C42 C45 2.749(7) .
C42 C46 2.377(7) .
C42 H43 2.045(4) .
C43 C45 2.362(8) .
C43 C46 2.739(7) .
C43 H42 2.046(5) .
C43 H44 2.023(5) .
C44 C46 2.369(7) .
C44 H43 2.030(6) .
C44 H45 2.040(7) .
C45 H44 2.011(6) .
C45 H46 2.050(5) .
C46 H45 2.056(4) .
P1 C112 2.823(4) .
P1 C116 2.813(4) .
P1 C122 2.787(4) .
P1 C126 2.841(4) .
P1 C132 2.880(4) .
P1 C136 2.763(4) .
C111 C113 2.410(6) .
C111 C114 2.787(6) .
C111 C115 2.411(6) .
C111 C121 2.801(5) .
C111 C131 2.879(5) .
C111 H112 2.041(3) .
C111 H116 2.059(3) .
C111 H122 2.670(3) .
C111 H132 2.663(3) .
C112 C114 2.387(6) .
C112 C115 2.746(5) .
C112 C116 2.371(5) .
C112 H113 2.051(4) .
C113 C115 2.373(6) .
C113 C116 2.741(5) .
C113 H112 2.040(5) .
C113 H114 2.041(4) .
C114 C116 2.380(6) .
C114 H113 2.033(4) .
C114 H115 2.024(4) .
C115 H114 2.041(5) .
C115 H116 2.042(5) .
C116 H115 2.045(4) .
C116 H132 2.483(4) .
C121 C123 2.403(5) .
C121 C124 2.780(6) .
C121 C125 2.400(5) .
C121 C131 2.891(5) .
C121 H122 2.046(4) .
C121 H126 2.061(4) .
C122 C124 2.377(6) .
C122 C125 2.732(6) .
C122 C126 2.372(6) .
C122 H123 2.049(4) .
C123 C125 2.356(7) .
C123 C126 2.739(6) .
C123 H122 2.051(4) .
C123 H124 2.035(5) .
C124 C126 2.384(6) .
C124 H123 2.018(5) .
C124 H125 2.035(5) .
C125 H124 2.024(5) .
C125 H126 2.053(5) .
C126 H125 2.033(4) .
C131 C133 2.406(5) .
C131 C134 2.789(5) .
C131 C135 2.414(6) .
C131 H132 2.049(4) .
C131 H136 2.046(4) .
C132 C134 2.394(6) .
C132 C135 2.751(7) .
C132 C136 2.367(6) .
C132 H133 2.053(4) .
C133 C135 2.351(7) .
C133 C136 2.716(6) .
C133 H132 2.060(5) .
C133 H134 2.044(5) .
C134 C136 2.371(6) .
C134 H133 2.031(5) .
C134 H135 2.037(5) .
C135 H134 2.030(4) .
C135 H136 2.034(4) .
C136 H126 2.582(4) .
C136 H135 2.042(4) .
P2 C212 2.812(4) .
P2 C216 2.832(4) .
P2 C222 2.850(4) .
P2 C226 2.800(4) .
P2 C232 2.802(4) .
P2 C236 2.816(4) .
C211 C213 2.412(5) .
C211 C214 2.795(5) .
C211 C215 2.414(5) .
C211 C221 2.804(5) .
C211 C231 2.858(5) .
C211 H212 2.059(4) .
C211 H216 2.051(4) .
C212 C214 2.395(6) .
C212 C215 2.757(6) .
C212 C216 2.386(6) .
C212 H213 2.054(3) .
C213 C215 2.368(7) .
C213 C216 2.750(6) .
C213 H212 2.052(5) .
C213 H214 2.030(5) .
C214 C216 2.404(6) .
C214 H213 2.030(5) .
C214 H215 2.041(5) .
C215 H214 2.054(5) .
C215 H216 2.064(4) .
C216 H215 2.067(4) .
C221 C223 2.417(6) .
C221 C224 2.801(6) .
C221 C225 2.409(6) .
C221 C231 2.870(5) .
C221 H222 2.056(4) .
C221 H226 2.042(4) .
C222 C224 2.386(6) .
C222 C225 2.728(7) .
C222 C226 2.357(6) .
C222 H223 2.051(4) .
C223 C225 2.355(7) .
C223 C226 2.739(7) .
C223 H222 2.053(5) .
C223 H224 2.042(5) .
C224 C226 2.396(7) .
C224 H223 2.039(5) .
C224 H225 2.040(6) .
C225 H224 2.046(5) .
C225 H226 2.053(5) .
C226 H225 2.066(4) .
C231 C233 2.429(6) .
C231 C234 2.791(7) .
C231 C235 2.411(6) .
C231 H222 2.636(4) .
C231 H232 2.050(3) .
C231 H236 2.058(3) .
C232 C234 2.384(8) .
C232 C235 2.749(7) .
C232 C236 2.381(5) .
C232 H136 2.426(4) .
C232 H222 2.564(4) .
C232 H233 2.056(4) .
C233 C235 2.393(7) .
C233 C236 2.775(6) .
C233 H232 2.058(6) .
C233 H234 2.012(6) .
C234 C236 2.403(7) .
C234 H233 2.052(6) .
C234 H235 2.051(6) .
C235 H234 2.040(6) .
C235 H236 2.061(6) .
C236 H235 2.063(4) .
C01 C03 2.256(8) .
C01 C04 2.228(7) .
C01 H02 2.132(9) .
C01 H05 2.103(8) .
C02 C04 2.221(7) .
C02 C05 2.213(8) .
C02 H01 2.139(7) .
C02 H03 2.118(7) .
C03 C05 2.213(9) .
C03 H02 2.113(5) .
C03 H04 2.086(6) .
C04 H03 2.105(6) .
C04 H05 2.075(6) .
C05 H01 2.069(6) .
C05 H04 2.117(6) .
H42 H43 2.3458(5) .
H43 H44 2.3331(3) .
H43 H124 2.3343(3) '4 564'
H44 H45 2.3255(4) .
H45 H46 2.3543(5) .
H112 H113 2.3479(4) .
H112 H03 2.2500(3) .
H113 H114 2.3371(4) .
H114 H115 2.3290(5) .
H115 H116 2.3477(4) .
H122 H123 2.3602(3) .
H123 H124 2.3307(4) .
H124 H125 2.3286(3) .
H125 H126 2.3387(3) .
H126 H136 2.3740(3) .
H132 H133 2.3578(3) .
H133 H134 2.3530(3) .
H134 H135 2.3321(4) .
H135 H136 2.3296(3) .
H136 H232 2.3551(3) .
H212 H213 2.3535(4) .
H212 H04 2.3892(4) .
H213 H214 2.3260(4) .
H214 H215 2.3509(5) .
H215 H216 2.3808(4) .
H222 H223 2.3512(4) .
H223 H224 2.3447(3) .
H224 H225 2.3523(4) .
H225 H226 2.3571(4) .
H232 H233 2.3615(3) .
H233 H234 2.3303(3) .
H234 H234 2.3050(3) '3 656'
H234 H235 2.3552(4) .
H235 H236 2.3683(3) .
H236 H05 2.2519(3) .
